data_7104775
loop_
_publ_author_name
'Maurizot, Victor'
'Massip, St\'ephane'
'L\'eger, Jean-Michel'
'D\'el\'eris, G\'erard'

_publ_section_title
;
 Cylindrical sheet formation of oligo-meta-aniline foldamers.
;
_journal_issue 38
_journal_name_full 'Chemical communications (Cambridge, England)'
_journal_page_first 5698
_journal_page_last 5700
_journal_paper_doi 10.1039/b909446f
_journal_volume 34
_journal_year 2009
_chemical_formula_sum 'C18 H14 N4 O4'
_chemical_formula_weight 350.33
_chemical_name_systematic
;
?
;
_space_group_IT_number 14
_symmetry_cell_setting monoclinic
_symmetry_space_group_name_Hall '-P 2ybc'
_symmetry_space_group_name_H-M 'P 1 21/c 1'
_atom_sites_solution_hydrogens geom
_atom_sites_solution_primary direct
_atom_sites_solution_secondary difmap
_audit_creation_method SHELXL-97
_cell_angle_alpha 90.00
_cell_angle_beta 109.90(3)
_cell_angle_gamma 90.00
_cell_formula_units_Z 4
_cell_length_a 10.952(6)
_cell_length_b 11.007(3)
_cell_length_c 14.736(5)
_cell_measurement_reflns_used 25
_cell_measurement_temperature 293(2)
_cell_measurement_theta_max 35.0
_cell_measurement_theta_min 25.0
_cell_volume 1670.3(12)
_computing_cell_refinement 'CAD4/PC v1.5c July 1994'
_computing_data_collection 'CAD4/PC v1.5c July 1994'
_computing_data_reduction 'CAD4/PC v1.5c July 1994'
_computing_structure_refinement 'SHELXL-97 (Sheldrick, 1997)'
_computing_structure_solution 'SHELXS-97 (Sheldrick, 1990)'
_diffrn_ambient_temperature 293(2)
_diffrn_measured_fraction_theta_full 0.997
_diffrn_measured_fraction_theta_max 0.997
_diffrn_measurement_device_type 'Enraf Nonius cad-4 diffractometer'
_diffrn_measurement_method \W-2\Scan
_diffrn_radiation_monochromator graphite
_diffrn_radiation_source 'fine-focus sealed tube'
_diffrn_radiation_type CuK\a
_diffrn_radiation_wavelength 1.54180
_diffrn_reflns_av_R_equivalents 0.0000
_diffrn_reflns_av_sigmaI/netI 0.0111
_diffrn_reflns_limit_h_max 12
_diffrn_reflns_limit_h_min -13
_diffrn_reflns_limit_k_max 13
_diffrn_reflns_limit_k_min 0
_diffrn_reflns_limit_l_max 17
_diffrn_reflns_limit_l_min 0
_diffrn_reflns_number 3100
_diffrn_reflns_theta_full 69.06
_diffrn_reflns_theta_max 69.06
_diffrn_reflns_theta_min 4.29
_diffrn_standards_interval_time 90
_exptl_absorpt_coefficient_mu 0.847
_exptl_absorpt_correction_T_max 0.8835
_exptl_absorpt_correction_T_min 0.8489
_exptl_absorpt_correction_type psi-scan
_exptl_absorpt_process_details '(North et al., 1968)'
_exptl_crystal_colour 'dark orange'
_exptl_crystal_density_diffrn 1.393
_exptl_crystal_density_method 'not measured'
_exptl_crystal_description block
_exptl_crystal_F_000 728
_exptl_crystal_size_max 0.20
_exptl_crystal_size_mid 0.15
_exptl_crystal_size_min 0.15
_refine_diff_density_max 0.256
_refine_diff_density_min -0.167
_refine_diff_density_rms 0.041
_refine_ls_extinction_coef 0.055(2)
_refine_ls_extinction_expression Fc^*^=kFc[1+0.001xFc^2^\l^3^/sin(2\q)]^-1/4^
_refine_ls_extinction_method SHELXL
_refine_ls_goodness_of_fit_ref 1.029
_refine_ls_hydrogen_treatment constr
_refine_ls_matrix_type full
_refine_ls_number_parameters 236
_refine_ls_number_reflns 3100
_refine_ls_number_restraints 0
_refine_ls_restrained_S_all 1.029
_refine_ls_R_factor_all 0.0503
_refine_ls_R_factor_gt 0.0433
_refine_ls_shift/su_max 0.000
_refine_ls_shift/su_mean 0.000
_refine_ls_structure_factor_coef Fsqd
_refine_ls_weighting_details 'calc w=1/[\s^2^(Fo^2^)+(0.0699P)^2^+0.3240P] where P=(Fo^2^+2Fc^2^)/3'
_refine_ls_weighting_scheme calc
_refine_ls_wR_factor_gt 0.1154
_refine_ls_wR_factor_ref 0.1224
_reflns_number_gt 2635
_reflns_number_total 3100
_reflns_threshold_expression >2sigma(I)
_cod_data_source_file b909446f.txt
_cod_data_source_block vm164
_cod_original_sg_symbol_H-M P21/c
_cod_database_code 7104775

loop_
_symmetry_equiv_pos_as_xyz
'x, y, z'
'-x, y+1/2, -z+1/2'
'-x, -y, -z'
'x, -y-1/2, z-1/2'

loop_
_atom_site_label
_atom_site_type_symbol
_atom_site_fract_x
_atom_site_fract_y
_atom_site_fract_z
_atom_site_U_iso_or_equiv
_atom_site_adp_type
_atom_site_occupancy
_atom_site_symmetry_multiplicity
_atom_site_calc_flag
_atom_site_refinement_flags
_atom_site_disorder_assembly
_atom_site_disorder_group
C1 C 0.24733(13) 0.84702(13) 0.80578(10) 0.0470(3) Uani 1 1 d . . .
C2 C 0.23084(17) 0.95745(15) 0.75877(12) 0.0632(4) Uani 1 1 d . . .
H2 H 0.2996 1.0119 0.7719 0.076 Uiso 1 1 calc R . .
C3 C 0.1114(2) 0.98631(19) 0.69205(16) 0.0897(7) Uani 1 1 d . . .
H3 H 0.0998 1.0607 0.6603 0.108 Uiso 1 1 calc R . .
C4 C 0.0099(2) 0.9064(2) 0.67213(17) 0.0954(8) Uani 1 1 d . . .
H4 H -0.0699 0.9259 0.6262 0.114 Uiso 1 1 calc R . .
C5 C 0.02608(17) 0.7974(2) 0.72009(16) 0.0812(6) Uani 1 1 d . . .
H5 H -0.0432 0.7435 0.7070 0.097 Uiso 1 1 calc R . .
C6 C 0.14461(15) 0.76725(16) 0.78760(13) 0.0611(4) Uani 1 1 d . . .
H6 H 0.1551 0.6938 0.8205 0.073 Uiso 1 1 calc R . .
N7 N 0.37034(11) 0.82344(11) 0.87715(9) 0.0507(3) Uani 1 1 d . . .
H7 H 0.4035 0.8812 0.9173 0.061 Uiso 1 1 calc R . .
C8 C 0.44099(12) 0.71995(12) 0.88870(10) 0.0430(3) Uani 1 1 d . . .
C9 C 0.40516(13) 0.62510(13) 0.82171(10) 0.0464(3) Uani 1 1 d . . .
H9 H 0.3309 0.6350 0.7678 0.056 Uiso 1 1 calc R . .
C10 C 0.47394(13) 0.51642(12) 0.83078(10) 0.0460(3) Uani 1 1 d . . .
C11 C 0.58922(14) 0.50463(12) 0.91360(10) 0.0471(3) Uani 1 1 d . . .
C12 C 0.62708(13) 0.59682(12) 0.98027(10) 0.0456(3) Uani 1 1 d . . .
H12 H 0.7022 0.5874 1.0336 0.055 Uiso 1 1 calc R . .
C13 C 0.55682(13) 0.70251(12) 0.97027(10) 0.0429(3) Uani 1 1 d . . .
N14 N 0.60551(11) 0.79005(11) 1.04684(8) 0.0479(3) Uani 1 1 d . . .
O15 O 0.55147(11) 0.88969(10) 1.03998(8) 0.0641(3) Uani 1 1 d . . .
O16 O 0.69934(12) 0.76305(11) 1.11783(8) 0.0694(4) Uani 1 1 d . . .
N17 N 0.66974(14) 0.39730(11) 0.93433(10) 0.0580(4) Uani 1 1 d . . .
O18 O 0.63011(14) 0.30476(10) 0.88562(10) 0.0780(4) Uani 1 1 d . . .
O19 O 0.77450(13) 0.39988(12) 1.00024(10) 0.0807(4) Uani 1 1 d . . .
N20 N 0.43421(13) 0.42538(12) 0.76472(10) 0.0564(4) Uani 1 1 d . . .
H20 H 0.4798 0.3599 0.7776 0.068 Uiso 1 1 calc R . .
C21 C 0.32682(15) 0.42514(14) 0.67716(11) 0.0518(4) Uani 1 1 d . . .
C22 C 0.30569(19) 0.51770(16) 0.61054(12) 0.0645(5) Uani 1 1 d . . .
H22 H 0.3600 0.5852 0.6238 0.077 Uiso 1 1 calc R . .
C23 C 0.2040(2) 0.51012(19) 0.52425(13) 0.0759(5) Uani 1 1 d . . .
H23 H 0.1889 0.5735 0.4801 0.091 Uiso 1 1 calc R . .
C24 C 0.1247(2) 0.4098(2) 0.50297(14) 0.0795(6) Uani 1 1 d . . .
H24 H 0.0564 0.4050 0.4446 0.095 Uiso 1 1 calc R . .
C25 C 0.1470(2) 0.3168(2) 0.56847(16) 0.0832(6) Uani 1 1 d . . .
H25 H 0.0941 0.2483 0.5539 0.100 Uiso 1 1 calc R . .
C26 C 0.24715(19) 0.32370(16) 0.65564(13) 0.0683(5) Uani 1 1 d . . .
H26 H 0.2612 0.2605 0.6999 0.082 Uiso 1 1 calc R . .

loop_
_atom_site_aniso_label
_atom_site_aniso_U_11
_atom_site_aniso_U_22
_atom_site_aniso_U_33
_atom_site_aniso_U_23
_atom_site_aniso_U_13
_atom_site_aniso_U_12
C1 0.0432(7) 0.0465(8) 0.0448(7) -0.0083(6) 0.0067(6) 0.0059(6)
C2 0.0610(10) 0.0485(9) 0.0669(10) -0.0022(7) 0.0044(8) 0.0021(7)
C3 0.0838(14) 0.0648(12) 0.0896(14) 0.0133(10) -0.0106(11) 0.0139(10)
C4 0.0621(12) 0.0936(16) 0.0939(15) -0.0010(12) -0.0209(10) 0.0159(11)
C5 0.0469(9) 0.0859(14) 0.0935(14) -0.0086(11) 0.0012(9) -0.0033(9)
C6 0.0488(8) 0.0602(10) 0.0670(10) -0.0011(8) 0.0101(7) -0.0004(7)
N7 0.0454(6) 0.0420(6) 0.0540(7) -0.0097(5) 0.0030(5) 0.0039(5)
C8 0.0392(7) 0.0396(7) 0.0489(7) -0.0008(6) 0.0133(6) -0.0011(5)
C9 0.0438(7) 0.0426(7) 0.0485(7) -0.0036(6) 0.0102(6) -0.0006(6)
C10 0.0504(8) 0.0380(7) 0.0515(8) -0.0018(6) 0.0199(6) -0.0036(6)
C11 0.0493(8) 0.0375(7) 0.0558(8) 0.0056(6) 0.0195(6) 0.0039(6)
C12 0.0413(7) 0.0439(8) 0.0492(7) 0.0050(6) 0.0124(6) 0.0005(5)
C13 0.0399(7) 0.0396(7) 0.0467(7) -0.0016(5) 0.0113(6) -0.0037(5)
N14 0.0446(6) 0.0449(7) 0.0486(7) -0.0020(5) 0.0086(5) -0.0039(5)
O15 0.0594(7) 0.0457(6) 0.0706(7) -0.0153(5) 0.0004(5) 0.0043(5)
O16 0.0678(7) 0.0644(7) 0.0541(6) -0.0044(5) -0.0075(5) 0.0055(6)
N17 0.0664(9) 0.0430(7) 0.0660(8) 0.0069(6) 0.0241(7) 0.0099(6)
O18 0.0921(9) 0.0396(6) 0.0951(9) -0.0040(6) 0.0224(8) 0.0127(6)
O19 0.0740(8) 0.0676(8) 0.0833(9) 0.0045(7) 0.0044(7) 0.0270(6)
N20 0.0645(8) 0.0385(6) 0.0621(8) -0.0080(6) 0.0163(6) 0.0007(5)
C21 0.0615(9) 0.0434(8) 0.0532(8) -0.0111(6) 0.0232(7) -0.0036(6)
C22 0.0849(12) 0.0526(9) 0.0618(10) -0.0029(7) 0.0324(9) -0.0101(8)
C23 0.0992(14) 0.0741(12) 0.0565(10) 0.0049(9) 0.0293(10) 0.0090(11)
C24 0.0776(12) 0.0919(15) 0.0608(10) -0.0144(10) 0.0128(9) 0.0060(11)
C25 0.0836(13) 0.0740(13) 0.0809(13) -0.0171(11) 0.0137(11) -0.0228(11)
C26 0.0826(12) 0.0506(9) 0.0666(11) -0.0055(8) 0.0188(9) -0.0146(8)

loop_
_atom_type_symbol
_atom_type_description
_atom_type_scat_dispersion_real
_atom_type_scat_dispersion_imag
_atom_type_scat_source
C C 0.0181 0.0091 'International Tables Vol C Tables 4.2.6.8 and 6.1.1.4'
H H 0.0000 0.0000 'International Tables Vol C Tables 4.2.6.8 and 6.1.1.4'
N N 0.0311 0.0180 'International Tables Vol C Tables 4.2.6.8 and 6.1.1.4'
O O 0.0492 0.0322 'International Tables Vol C Tables 4.2.6.8 and 6.1.1.4'

loop_
_geom_angle_atom_site_label_1
_geom_angle_atom_site_label_2
_geom_angle_atom_site_label_3
_geom_angle
_geom_angle_site_symmetry_1
_geom_angle_site_symmetry_3
_geom_angle_publ_flag
C6 C1 C2 120.28(14) . . ?
C6 C1 N7 122.13(14) . . ?
C2 C1 N7 117.45(13) . . ?
C3 C2 C1 119.40(17) . . ?
C4 C3 C2 120.59(19) . . ?
C3 C4 C5 119.85(18) . . ?
C6 C5 C4 120.41(19) . . ?
C1 C6 C5 119.45(17) . . ?
C8 N7 C1 127.07(12) . . ?
N7 C8 C9 121.88(13) . . ?
N7 C8 C13 121.51(12) . . ?
C9 C8 C13 116.61(12) . . ?
C10 C9 C8 124.04(13) . . ?
N20 C10 C9 122.12(14) . . ?
N20 C10 C11 121.14(13) . . ?
C9 C10 C11 116.73(12) . . ?
C12 C11 C10 120.40(13) . . ?
C12 C11 N17 116.04(13) . . ?
C10 C11 N17 123.54(13) . . ?
C13 C12 C11 121.76(13) . . ?
C12 C13 C8 120.44(13) . . ?
C12 C13 N14 115.94(12) . . ?
C8 C13 N14 123.60(12) . . ?
O16 N14 O15 121.61(12) . . ?
O16 N14 C13 118.99(12) . . ?
O15 N14 C13 119.39(12) . . ?
O19 N17 O18 121.87(13) . . ?
O19 N17 C11 119.25(13) . . ?
O18 N17 C11 118.88(14) . . ?
C10 N20 C21 128.00(13) . . ?
C22 C21 C26 119.51(16) . . ?
C22 C21 N20 122.16(14) . . ?
C26 C21 N20 118.15(15) . . ?
C23 C22 C21 119.94(17) . . ?
C24 C23 C22 120.58(18) . . ?
C23 C24 C25 119.49(19) . . ?
C24 C25 C26 120.65(19) . . ?
C25 C26 C21 119.81(18) . . ?

loop_
_geom_bond_atom_site_label_1
_geom_bond_atom_site_label_2
_geom_bond_distance
_geom_bond_site_symmetry_2
_geom_bond_publ_flag
C1 C6 1.380(2) . ?
C1 C2 1.380(2) . ?
C1 N7 1.4227(18) . ?
C2 C3 1.380(2) . ?
C3 C4 1.369(3) . ?
C4 C5 1.373(3) . ?
C5 C6 1.380(2) . ?
N7 C8 1.3549(17) . ?
C8 C9 1.3981(19) . ?
C8 C13 1.433(2) . ?
C9 C10 1.396(2) . ?
C10 N20 1.3612(18) . ?
C10 C11 1.432(2) . ?
C11 C12 1.375(2) . ?
C11 N17 1.4433(18) . ?
C12 C13 1.3748(19) . ?
C13 N14 1.4410(18) . ?
N14 O16 1.2275(16) . ?
N14 O15 1.2340(16) . ?
N17 O19 1.2255(19) . ?
N17 O18 1.2366(18) . ?
N20 C21 1.420(2) . ?
C21 C22 1.379(2) . ?
C21 C26 1.386(2) . ?
C22 C23 1.379(3) . ?
C23 C24 1.374(3) . ?
C24 C25 1.371(3) . ?
C25 C26 1.378(3) . ?

loop_
_geom_torsion_atom_site_label_1
_geom_torsion_atom_site_label_2
_geom_torsion_atom_site_label_3
_geom_torsion_atom_site_label_4
_geom_torsion
_geom_torsion_site_symmetry_1
_geom_torsion_site_symmetry_2
_geom_torsion_site_symmetry_3
_geom_torsion_site_symmetry_4
_geom_torsion_publ_flag
C6 C1 C2 C3 -1.3(3) . . . . ?
N7 C1 C2 C3 -177.18(17) . . . . ?
C1 C2 C3 C4 -0.2(3) . . . . ?
C2 C3 C4 C5 1.2(4) . . . . ?
C3 C4 C5 C6 -0.7(4) . . . . ?
C2 C1 C6 C5 1.7(3) . . . . ?
N7 C1 C6 C5 177.44(16) . . . . ?
C4 C5 C6 C1 -0.7(3) . . . . ?
C6 C1 N7 C8 49.6(2) . . . . ?
C2 C1 N7 C8 -134.60(16) . . . . ?
C1 N7 C8 C9 7.5(2) . . . . ?
C1 N7 C8 C13 -172.76(13) . . . . ?
N7 C8 C9 C10 -179.40(13) . . . . ?
C13 C8 C9 C10 0.9(2) . . . . ?
C8 C9 C10 N20 178.71(14) . . . . ?
C8 C9 C10 C11 -1.2(2) . . . . ?
N20 C10 C11 C12 -179.17(13) . . . . ?
C9 C10 C11 C12 0.7(2) . . . . ?
N20 C10 C11 N17 -1.0(2) . . . . ?
C9 C10 C11 N17 178.85(13) . . . . ?
C10 C11 C12 C13 0.0(2) . . . . ?
N17 C11 C12 C13 -178.26(12) . . . . ?
C11 C12 C13 C8 -0.3(2) . . . . ?
C11 C12 C13 N14 178.27(12) . . . . ?
N7 C8 C13 C12 -179.82(13) . . . . ?
C9 C8 C13 C12 -0.07(19) . . . . ?
N7 C8 C13 N14 1.7(2) . . . . ?
C9 C8 C13 N14 -178.57(13) . . . . ?
C12 C13 N14 O16 -4.64(19) . . . . ?
C8 C13 N14 O16 173.93(13) . . . . ?
C12 C13 N14 O15 175.97(13) . . . . ?
C8 C13 N14 O15 -5.5(2) . . . . ?
C12 C11 N17 O19 -10.3(2) . . . . ?
C10 C11 N17 O19 171.46(14) . . . . ?
C12 C11 N17 O18 168.83(14) . . . . ?
C10 C11 N17 O18 -9.4(2) . . . . ?
C9 C10 N20 C21 3.5(2) . . . . ?
C11 C10 N20 C21 -176.64(14) . . . . ?
C10 N20 C21 C22 50.2(2) . . . . ?
C10 N20 C21 C26 -134.79(17) . . . . ?
C26 C21 C22 C23 1.5(3) . . . . ?
N20 C21 C22 C23 176.51(15) . . . . ?
C21 C22 C23 C24 -1.4(3) . . . . ?
C22 C23 C24 C25 0.2(3) . . . . ?
C23 C24 C25 C26 0.7(3) . . . . ?
C24 C25 C26 C21 -0.5(3) . . . . ?
C22 C21 C26 C25 -0.6(3) . . . . ?
N20 C21 C26 C25 -175.77(17) . . . . ?

loop_
_cod_related_entry_id
_cod_related_entry_database
_cod_related_entry_code
1 ChemSpider 2642589
